data_4031895
loop_
_publ_author_name
'Ram, Ram N.'
'Gupta, Dharmendra Kumar'
'Soni, Vineet Kumar'

_publ_section_title
;
 Copper(I)/Ligand-Catalyzed 5-endo Radical Cyclization-Aromatization of
 2,2,2-Trichloroethyl Vinyl Ethers: Synthesis of 2,3-Difunctionalized
 4-Chlorofurans.
;
_journal_issue 4
_journal_name_full 'The Journal of organic chemistry'
_journal_page_first 1665
_journal_page_last 1674
_journal_paper_doi 10.1021/acs.joc.5b02830
_journal_volume 81
_journal_year 2016
_chemical_absolute_configuration rm
_chemical_formula_moiety 'C15 H13 Cl O5'
_chemical_formula_sum 'C15 H13 Cl O5'
_chemical_formula_weight 308.70
_space_group_IT_number 2
_symmetry_cell_setting triclinic
_symmetry_space_group_name_Hall '-P 1'
_symmetry_space_group_name_H-M 'P -1'
_atom_sites_solution_hydrogens geom
_atom_sites_solution_primary direct
_atom_sites_solution_secondary difmap
_audit_creation_method 'SHELXTL-NT2000 ver.6.12'
_cell_angle_alpha 98.826(7)
_cell_angle_beta 90.908(7)
_cell_angle_gamma 92.801(7)
_cell_formula_units_Z 2
_cell_length_a 7.170(3)
_cell_length_b 9.128(4)
_cell_length_c 11.218(5)
_cell_measurement_reflns_used 1579
_cell_measurement_temperature 298(2)
_cell_measurement_theta_max 22.02
_cell_measurement_theta_min 2.26
_cell_volume 724.4(5)
_computing_cell_refinement 'Bruker SMART'
_computing_data_collection 'Bruker SMART'
_computing_data_reduction 'Bruker SAINT'
_computing_molecular_graphics 'Bruker SHELXTL'
_computing_publication_material 'Bruker SHELXTL'
_computing_structure_refinement 'SHELXL-97 (Sheldrick, 1997)'
_computing_structure_solution 'SHELXS-97 (Sheldrick, 1990)'
_diffrn_ambient_temperature 298(2)
_diffrn_measured_fraction_theta_full 0.998
_diffrn_measured_fraction_theta_max 0.998
_diffrn_measurement_device_type 'CCD area detector'
_diffrn_measurement_method 'phi and omega scans'
_diffrn_radiation_monochromator graphite
_diffrn_radiation_source 'fine-focus sealed tube'
_diffrn_radiation_type MoK\a
_diffrn_radiation_wavelength 0.71073
_diffrn_reflns_av_R_equivalents 0.0378
_diffrn_reflns_av_sigmaI/netI 0.0468
_diffrn_reflns_limit_h_max 8
_diffrn_reflns_limit_h_min -8
_diffrn_reflns_limit_k_max 10
_diffrn_reflns_limit_k_min -10
_diffrn_reflns_limit_l_max 13
_diffrn_reflns_limit_l_min -13
_diffrn_reflns_number 6687
_diffrn_reflns_theta_full 25.00
_diffrn_reflns_theta_max 25.00
_diffrn_reflns_theta_min 1.84
_exptl_absorpt_coefficient_mu 0.282
_exptl_absorpt_correction_type none
_exptl_crystal_colour colorless
_exptl_crystal_density_diffrn 1.415
_exptl_crystal_density_method 'not measured'
_exptl_crystal_description block
_exptl_crystal_F_000 320.0
_exptl_crystal_size_max 0.238
_exptl_crystal_size_mid 0.148
_exptl_crystal_size_min 0.102
_refine_diff_density_max 0.210
_refine_diff_density_min -0.208
_refine_diff_density_rms 0.037
_refine_ls_extinction_method none
_refine_ls_goodness_of_fit_ref 1.049
_refine_ls_hydrogen_treatment constr
_refine_ls_matrix_type full
_refine_ls_number_parameters 193
_refine_ls_number_reflns 2532
_refine_ls_number_restraints 0
_refine_ls_restrained_S_all 1.049
_refine_ls_R_factor_all 0.0688
_refine_ls_R_factor_gt 0.0468
_refine_ls_shift/su_max 0.012
_refine_ls_shift/su_mean 0.001
_refine_ls_structure_factor_coef Fsqd
_refine_ls_weighting_details 'calc w=1/[\s^2^(Fo^2^)+(0.0600P)^2^+0.0000P] where P=(Fo^2^+2Fc^2^)/3'
_refine_ls_weighting_scheme calc
_refine_ls_wR_factor_gt 0.1153
_refine_ls_wR_factor_ref 0.1235
_reflns_number_gt 1784
_reflns_number_total 2532
_reflns_threshold_expression >2sigma(I)
_cod_data_source_file jo5b02830_si_002.cif
_cod_data_source_block 3b
_cod_depositor_comments
;
The following automatic conversions were performed:

'_symmetry_cell_setting' value 'Triclinic' changed to 'triclinic'
according to
/usr/data/users/saulius/crontab/automatic-downloads/current/ACS/lib/dictionaries/cif_core.dic
dictionary named 'cif_core.dic' version 2.4.2 from 2011-04-26.

Automatic conversion script
Id: cif_fix_values 4268 2015-11-12 08:31:59Z antanas 
;
_cod_original_cell_volume 724.5(5)
_cod_original_sg_symbol_H-M P-1
_cod_database_code 4031895

loop_
_symmetry_equiv_pos_as_xyz
'x, y, z'
'-x, -y, -z'

loop_
_atom_site_label
_atom_site_type_symbol
_atom_site_fract_x
_atom_site_fract_y
_atom_site_fract_z
_atom_site_U_iso_or_equiv
_atom_site_adp_type
_atom_site_occupancy
_atom_site_symmetry_multiplicity
_atom_site_calc_flag
_atom_site_refinement_flags
C1 C 0.1960(3) 0.6655(2) 0.71133(19) 0.0431(6) Uani 1 1 d .
Cl1 Cl 0.19868(12) 0.86351(7) 0.43008(6) 0.0782(3) Uani 1 1 d .
O1 O 0.2236(2) 0.54747(15) 0.62408(13) 0.0460(4) Uani 1 1 d .
O2 O 0.2079(3) 0.50987(18) 0.86156(14) 0.0670(5) Uani 1 1 d .
O3 O 0.1685(3) 0.75266(17) 0.91299(14) 0.0600(5) Uani 1 1 d .
O4 O 0.0307(3) 0.98815(19) 0.77713(18) 0.0727(6) Uani 1 1 d .
O5 O 0.3086(3) 1.03259(17) 0.70123(16) 0.0653(5) Uani 1 1 d .
C2 C 0.1858(3) 0.7913(2) 0.6605(2) 0.0425(6) Uani 1 1 d .
C3 C 0.2068(3) 0.7466(2) 0.5354(2) 0.0459(6) Uani 1 1 d .
C4 C 0.2289(3) 0.5978(2) 0.5146(2) 0.0433(6) Uani 1 1 d .
C5 C 0.2592(3) 0.4861(2) 0.4103(2) 0.0436(6) Uani 1 1 d .
C6 C 0.3019(3) 0.3435(2) 0.4263(2) 0.0501(6) Uani 1 1 d .
H6 H 0.3103 0.3199 0.5039 0.060 Uiso 1 1 calc R
C7 C 0.3318(3) 0.2365(3) 0.3285(2) 0.0549(6) Uani 1 1 d .
H7 H 0.3586 0.1414 0.3415 0.066 Uiso 1 1 calc R
C8 C 0.3231(3) 0.2670(3) 0.2120(2) 0.0523(6) Uani 1 1 d .
C9 C 0.2823(4) 0.4087(3) 0.1961(2) 0.0615(7) Uani 1 1 d .
H9 H 0.2769 0.4323 0.1184 0.074 Uiso 1 1 calc R
C10 C 0.2492(4) 0.5163(3) 0.2924(2) 0.0592(7) Uani 1 1 d .
H10 H 0.2197 0.6105 0.2787 0.071 Uiso 1 1 calc R
C11 C 0.1931(3) 0.6307(3) 0.8350(2) 0.0486(6) Uani 1 1 d .
C12 C 0.1552(5) 0.7322(3) 1.0381(2) 0.0758(9) Uani 1 1 d .
H12A H 0.0658 0.6523 1.0445 0.114 Uiso 1 1 calc R
H12B H 0.1161 0.8218 1.0852 0.114 Uiso 1 1 calc R
H12C H 0.2751 0.7091 1.0674 0.114 Uiso 1 1 calc R
C13 C 0.1618(4) 0.9462(3) 0.7214(2) 0.0474(6) Uani 1 1 d .
C14 C 0.2988(4) 1.1884(3) 0.7469(3) 0.0752(9) Uani 1 1 d .
H14A H 0.1899 1.2255 0.7133 0.113 Uiso 1 1 calc R
H14B H 0.4084 1.2414 0.7246 0.113 Uiso 1 1 calc R
H14C H 0.2914 1.2020 0.8332 0.113 Uiso 1 1 calc R
C15 C 0.3534(4) 0.1493(3) 0.1047(2) 0.0713(8) Uani 1 1 d .
H15A H 0.4157 0.0687 0.1310 0.107 Uiso 1 1 calc R
H15B H 0.4287 0.1912 0.0472 0.107 Uiso 1 1 calc R
H15C H 0.2349 0.1131 0.0678 0.107 Uiso 1 1 calc R

loop_
_atom_site_aniso_label
_atom_site_aniso_U_11
_atom_site_aniso_U_22
_atom_site_aniso_U_33
_atom_site_aniso_U_23
_atom_site_aniso_U_13
_atom_site_aniso_U_12
C1 0.0481(14) 0.0380(13) 0.0423(13) 0.0027(10) 0.0079(10) 0.0010(10)
Cl1 0.1299(7) 0.0546(4) 0.0561(5) 0.0215(3) 0.0095(4) 0.0228(4)
O1 0.0593(11) 0.0377(9) 0.0415(9) 0.0066(7) 0.0065(7) 0.0033(7)
O2 0.1070(16) 0.0418(10) 0.0550(11) 0.0129(9) 0.0139(10) 0.0102(9)
O3 0.0961(14) 0.0414(10) 0.0420(10) 0.0036(7) 0.0106(9) 0.0058(9)
O4 0.0798(14) 0.0494(11) 0.0885(14) 0.0030(9) 0.0334(11) 0.0117(9)
O5 0.0698(13) 0.0423(10) 0.0811(13) 0.0015(9) 0.0148(10) -0.0025(9)
C2 0.0422(13) 0.0385(12) 0.0477(14) 0.0085(10) 0.0056(10) 0.0044(10)
C3 0.0510(15) 0.0410(13) 0.0480(14) 0.0115(11) 0.0050(11) 0.0084(11)
C4 0.0442(14) 0.0469(14) 0.0405(13) 0.0113(11) 0.0026(10) 0.0043(10)
C5 0.0409(14) 0.0461(13) 0.0440(13) 0.0072(10) 0.0035(10) 0.0028(10)
C6 0.0596(16) 0.0501(15) 0.0415(13) 0.0086(11) 0.0060(11) 0.0061(12)
C7 0.0611(17) 0.0464(14) 0.0578(16) 0.0074(12) 0.0087(13) 0.0079(12)
C8 0.0487(15) 0.0538(15) 0.0513(15) -0.0007(12) 0.0056(11) -0.0012(11)
C9 0.081(2) 0.0644(18) 0.0406(14) 0.0102(13) 0.0063(13) 0.0077(14)
C10 0.0751(19) 0.0545(16) 0.0512(15) 0.0146(12) 0.0037(13) 0.0129(13)
C11 0.0583(16) 0.0380(14) 0.0494(15) 0.0065(11) 0.0068(11) 0.0008(11)
C12 0.119(3) 0.0624(18) 0.0445(16) 0.0045(13) 0.0152(16) 0.0026(16)
C13 0.0587(17) 0.0417(14) 0.0438(14) 0.0108(11) 0.0029(12) 0.0070(12)
C14 0.107(2) 0.0413(15) 0.0741(19) 0.0018(14) 0.0081(17) -0.0086(15)
C15 0.080(2) 0.073(2) 0.0559(16) -0.0072(14) 0.0129(14) 0.0056(15)

loop_
_atom_type_symbol
_atom_type_description
_atom_type_scat_dispersion_real
_atom_type_scat_dispersion_imag
_atom_type_scat_source
C C 0.0033 0.0016 'International Tables Vol C Tables 4.2.6.8 and 6.1.1.4'
H H 0.0000 0.0000 'International Tables Vol C Tables 4.2.6.8 and 6.1.1.4'
O O 0.0106 0.0060 'International Tables Vol C Tables 4.2.6.8 and 6.1.1.4'
Cl Cl 0.1484 0.1585 'International Tables Vol C Tables 4.2.6.8 and 6.1.1.4'

loop_
_geom_angle_atom_site_label_1
_geom_angle_atom_site_label_2
_geom_angle_atom_site_label_3
_geom_angle
C2 C1 O1 109.80(19)
C2 C1 C11 135.3(2)
O1 C1 C11 114.80(19)
C1 O1 C4 108.09(17)
C11 O3 C12 115.65(19)
C13 O5 C14 116.0(2)
C1 C2 C3 105.72(18)
C1 C2 C13 128.5(2)
C3 C2 C13 125.8(2)
C4 C3 C2 108.69(19)
C4 C3 Cl1 126.98(18)
C2 C3 Cl1 124.31(17)
C3 C4 O1 107.69(19)
C3 C4 C5 136.6(2)
O1 C4 C5 115.73(19)
C6 C5 C10 117.5(2)
C6 C5 C4 120.0(2)
C10 C5 C4 122.5(2)
C7 C6 C5 120.8(2)
C7 C6 H6 119.6
C5 C6 H6 119.6
C8 C7 C6 121.6(2)
C8 C7 H7 119.2
C6 C7 H7 119.2
C9 C8 C7 117.6(2)
C9 C8 C15 120.7(2)
C7 C8 C15 121.6(2)
C10 C9 C8 121.6(2)
C10 C9 H9 119.2
C8 C9 H9 119.2
C9 C10 C5 120.9(2)
C9 C10 H10 119.6
C5 C10 H10 119.6
O2 C11 O3 124.8(2)
O2 C11 C1 125.1(2)
O3 C11 C1 110.2(2)
O3 C12 H12A 109.5
O3 C12 H12B 109.5
H12A C12 H12B 109.5
O3 C12 H12C 109.5
H12A C12 H12C 109.5
H12B C12 H12C 109.5
O4 C13 O5 124.4(2)
O4 C13 C2 125.8(2)
O5 C13 C2 109.7(2)
O5 C14 H14A 109.5
O5 C14 H14B 109.5
H14A C14 H14B 109.5
O5 C14 H14C 109.5
H14A C14 H14C 109.5
H14B C14 H14C 109.5
C8 C15 H15A 109.5
C8 C15 H15B 109.5
H15A C15 H15B 109.5
C8 C15 H15C 109.5
H15A C15 H15C 109.5
H15B C15 H15C 109.5

loop_
_geom_bond_atom_site_label_1
_geom_bond_atom_site_label_2
_geom_bond_distance
C1 C2 1.363(3)
C1 O1 1.364(2)
C1 C11 1.470(3)
Cl1 C3 1.712(2)
O1 C4 1.376(3)
O2 C11 1.195(3)
O3 C11 1.327(3)
O3 C12 1.447(3)
O4 C13 1.184(3)
O5 C13 1.328(3)
O5 C14 1.441(3)
C2 C3 1.412(3)
C2 C13 1.492(3)
C3 C4 1.361(3)
C4 C5 1.456(3)
C5 C6 1.389(3)
C5 C10 1.393(3)
C6 C7 1.380(3)
C6 H6 0.9300
C7 C8 1.379(3)
C7 H7 0.9300
C8 C9 1.378(3)
C8 C15 1.511(3)
C9 C10 1.377(3)
C9 H9 0.9300
C10 H10 0.9300
C12 H12A 0.9600
C12 H12B 0.9600
C12 H12C 0.9600
C14 H14A 0.9600
C14 H14B 0.9600
C14 H14C 0.9600
C15 H15A 0.9600
C15 H15B 0.9600
C15 H15C 0.9600

loop_
_geom_torsion_atom_site_label_1
_geom_torsion_atom_site_label_2
_geom_torsion_atom_site_label_3
_geom_torsion_atom_site_label_4
_geom_torsion
C2 C1 O1 C4 -0.8(2)
C11 C1 O1 C4 -178.08(19)
O1 C1 C2 C3 0.5(2)
C11 C1 C2 C3 177.0(3)
O1 C1 C2 C13 -178.2(2)
C11 C1 C2 C13 -1.7(4)
C1 C2 C3 C4 -0.1(3)
C13 C2 C3 C4 178.7(2)
C1 C2 C3 Cl1 178.39(18)
C13 C2 C3 Cl1 -2.8(3)
C2 C3 C4 O1 -0.4(3)
Cl1 C3 C4 O1 -178.81(17)
C2 C3 C4 C5 -178.8(2)
Cl1 C3 C4 C5 2.8(4)
C1 O1 C4 C3 0.7(2)
C1 O1 C4 C5 179.50(18)
C3 C4 C5 C6 170.9(3)
O1 C4 C5 C6 -7.4(3)
C3 C4 C5 C10 -8.4(4)
O1 C4 C5 C10 173.3(2)
C10 C5 C6 C7 -0.4(3)
C4 C5 C6 C7 -179.7(2)
C5 C6 C7 C8 0.8(4)
C6 C7 C8 C9 -0.3(4)
C6 C7 C8 C15 -179.2(2)
C7 C8 C9 C10 -0.7(4)
C15 C8 C9 C10 178.2(2)
C8 C9 C10 C5 1.2(4)
C6 C5 C10 C9 -0.6(4)
C4 C5 C10 C9 178.7(2)
C12 O3 C11 O2 -1.4(4)
C12 O3 C11 C1 177.5(2)
C2 C1 C11 O2 -178.4(3)
O1 C1 C11 O2 -2.1(4)
C2 C1 C11 O3 2.7(4)
O1 C1 C11 O3 179.03(18)
C14 O5 C13 O4 -3.0(4)
C14 O5 C13 C2 175.4(2)
C1 C2 C13 O4 -62.9(4)
C3 C2 C13 O4 118.5(3)
C1 C2 C13 O5 118.7(3)
C3 C2 C13 O5 -59.9(3)
